data_7031083
loop_
_publ_author_name
'Plitt, Patrick'
'Pritzkow, Hans'
'Kramer, Roland'

_publ_section_title
;
 Biphenyl derived Schiff-base vanadium(V) complexes with pendant
 OH-groups--structure, characterization and hydrogen peroxide mediated
 sulfide oxygenation.
;
_journal_issue 15
_journal_name_full 'Dalton transactions (Cambridge, England : 2003)'
_journal_page_first 2314
_journal_page_last 2320
_journal_paper_doi 10.1039/B403600J
_journal_year 2004
_chemical_formula_moiety 'C22 H20 N O5 V, C3 H8 O'
_chemical_formula_sum 'C25 H28 N O6 V'
_chemical_formula_weight 489.42
_chemical_name_systematic
;
?
;
_space_group_IT_number 9
_symmetry_cell_setting monoclinic
_symmetry_space_group_name_Hall 'C -2yc'
_symmetry_space_group_name_H-M 'C 1 c 1'
_atom_sites_solution_hydrogens mixed
_atom_sites_solution_primary direct
_atom_sites_solution_secondary difmap
_audit_creation_method SHELXL-97
_cell_angle_alpha 90.00
_cell_angle_beta 113.7640(10)
_cell_angle_gamma 90.00
_cell_formula_units_Z 4
_cell_length_a 12.4475(6)
_cell_length_b 29.3169(14)
_cell_length_c 6.9933(3)
_cell_measurement_temperature 103(2)
_cell_volume 2335.63(19)
_computing_cell_refinement 'Bruker SAINT'
_computing_data_collection 'Bruker SMART'
_computing_data_reduction 'Bruker SAINT'
_computing_molecular_graphics 'Bruker SHELXTL'
_computing_publication_material 'SHELXL-97 (Sheldrick, 1997)'
_computing_structure_refinement 'SHELXL-97 (Sheldrick, 1997)'
_computing_structure_solution 'SHELXS-97 (Sheldrick, 1990)'
_diffrn_ambient_temperature 103(2)
_diffrn_measured_fraction_theta_full 0.990
_diffrn_measured_fraction_theta_max 0.990
_diffrn_measurement_device_type 'CCD area detector'
_diffrn_measurement_method \w-scans
_diffrn_radiation_monochromator graphite
_diffrn_radiation_source 'fine-focus sealed tube'
_diffrn_radiation_type MoK\a
_diffrn_radiation_wavelength 0.71073
_diffrn_reflns_av_R_equivalents 0.0289
_diffrn_reflns_av_sigmaI/netI 0.0494
_diffrn_reflns_limit_h_max 18
_diffrn_reflns_limit_h_min -18
_diffrn_reflns_limit_k_max 43
_diffrn_reflns_limit_k_min 0
_diffrn_reflns_limit_l_max 10
_diffrn_reflns_limit_l_min -10
_diffrn_reflns_number 14146
_diffrn_reflns_theta_full 32.00
_diffrn_reflns_theta_max 32.00
_diffrn_reflns_theta_min 1.92
_exptl_absorpt_coefficient_mu 0.466
_exptl_absorpt_correction_T_max 1.0000
_exptl_absorpt_correction_T_min 0.8357
_exptl_absorpt_correction_type multi-scan
_exptl_absorpt_process_details SADABS
_exptl_crystal_colour brown
_exptl_crystal_density_diffrn 1.392
_exptl_crystal_density_method 'not measured'
_exptl_crystal_description needle
_exptl_crystal_F_000 1024
_exptl_crystal_size_max 0.48
_exptl_crystal_size_mid 0.10
_exptl_crystal_size_min 0.05
_refine_diff_density_max 0.561
_refine_diff_density_min -0.227
_refine_diff_density_rms 0.065
_refine_ls_abs_structure_details 'Flack H D (1983), Acta Cryst. A39, 876-881'
_refine_ls_abs_structure_Flack -0.004(12)
_refine_ls_extinction_method none
_refine_ls_goodness_of_fit_ref 1.030
_refine_ls_hydrogen_treatment mixed
_refine_ls_matrix_type full
_refine_ls_number_parameters 404
_refine_ls_number_reflns 7507
_refine_ls_number_restraints 2
_refine_ls_restrained_S_all 1.029
_refine_ls_R_factor_all 0.0408
_refine_ls_R_factor_gt 0.0347
_refine_ls_shift/su_max 0.002
_refine_ls_shift/su_mean 0.000
_refine_ls_structure_factor_coef Fsqd
_refine_ls_weighting_details 'calc w=1/[\s^2^(Fo^2^)+(0.0453P)^2^+0.0000P] where P=(Fo^2^+2Fc^2^)/3'
_refine_ls_weighting_scheme calc
_refine_ls_wR_factor_gt 0.0804
_refine_ls_wR_factor_ref 0.0845
_reflns_number_gt 6875
_reflns_number_total 7507
_reflns_threshold_expression >2sigma(I)
_cod_data_source_file b403600j.txt
_cod_data_source_block plitt12
_cod_depositor_comments
;
The following automatic conversions were performed:

'_symmetry_cell_setting' value 'Monoclinic' changed to 'monoclinic'
according to
/usr/data/users/saulius/automatic-downloads/retrospective/RSC/lib/dictionaries/cif_core.dic
dictionary named 'cif_core.dic' version 2.4.2 from 2011-04-26.

Automatic conversion script
Id: cif_fix_values 2281 2013-09-26 08:29:07Z andrius 

The following automatic conversions were performed:

'_atom_sites_solution_hydrogens' value 'geom and difmap' was changed
to 'mixed'.

Automatic conversion script
Id: cif_fix_values 6452 2018-10-05 10:23:21Z andrius 
;
_cod_original_sg_symbol_H-M Cc
_cod_database_code 7031083

loop_
_symmetry_equiv_pos_as_xyz
'x, y, z'
'x, -y, z+1/2'
'x+1/2, y+1/2, z'
'x+1/2, -y+1/2, z+1/2'

loop_
_atom_site_label
_atom_site_type_symbol
_atom_site_fract_x
_atom_site_fract_y
_atom_site_fract_z
_atom_site_U_iso_or_equiv
_atom_site_adp_type
_atom_site_occupancy
_atom_site_symmetry_multiplicity
_atom_site_calc_flag
_atom_site_refinement_flags
_atom_site_disorder_assembly
_atom_site_disorder_group
V1 V 0.59373(2) 0.899070(8) 0.36320(3) 0.01115(6) Uani 1 1 d . . .
O1 O 0.74423(10) 0.88907(4) 0.55930(18) 0.0136(2) Uani 1 1 d . . .
O2 O 0.43602(10) 0.88844(4) 0.32831(19) 0.0154(2) Uani 1 1 d . . .
O3 O 1.11480(11) 0.84716(5) 0.9275(2) 0.0193(3) Uani 1 1 d . . .
O4 O 0.59871(11) 0.94307(4) 0.23269(19) 0.0170(2) Uani 1 1 d . . .
O5 O 0.58642(10) 0.85223(4) 0.20162(18) 0.0149(2) Uani 1 1 d . . .
O6 O 0.81762(11) 0.69356(5) 0.6496(2) 0.0242(3) Uani 1 1 d . . .
N1 N 0.57973(11) 0.93672(4) 0.6198(2) 0.0115(2) Uani 1 1 d . . .
C1 C 0.66603(13) 0.95417(5) 0.7790(2) 0.0121(3) Uani 1 1 d . . .
C2 C 0.78726(13) 0.94864(5) 0.8142(2) 0.0119(3) Uani 1 1 d . . .
C3 C 0.82302(12) 0.91678(5) 0.6993(2) 0.0115(3) Uani 1 1 d . . .
C4 C 0.94312(12) 0.91272(5) 0.7364(2) 0.0122(3) Uani 1 1 d . . .
C5 C 1.02350(13) 0.94052(5) 0.8897(3) 0.0147(3) Uani 1 1 d . . .
C6 C 0.98949(14) 0.97136(6) 1.0062(3) 0.0161(3) Uani 1 1 d . . .
C7 C 0.87259(14) 0.97510(6) 0.9711(3) 0.0140(3) Uani 1 1 d . . .
C8 C 0.98269(13) 0.88085(5) 0.6125(2) 0.0133(3) Uani 1 1 d . . .
C9 C 1.07385(13) 0.84965(6) 0.7149(3) 0.0147(3) Uani 1 1 d . . .
C10 C 1.11713(14) 0.82217(6) 0.5995(3) 0.0183(3) Uani 1 1 d . . .
C11 C 1.07072(15) 0.82554(7) 0.3831(3) 0.0202(3) Uani 1 1 d . . .
C12 C 0.98057(15) 0.85599(6) 0.2796(3) 0.0197(3) Uani 1 1 d . . .
C13 C 0.93669(14) 0.88322(6) 0.3941(3) 0.0163(3) Uani 1 1 d . . .
C15 C 0.46174(12) 0.94139(5) 0.5958(2) 0.0128(3) Uani 1 1 d . . .
C16 C 0.38600(12) 0.91459(5) 0.4300(2) 0.0131(3) Uani 1 1 d . . .
C17 C 0.26601(14) 0.91360(6) 0.3831(3) 0.0160(3) Uani 1 1 d . . .
C18 C 0.22351(14) 0.93928(6) 0.5054(3) 0.0179(3) Uani 1 1 d . . .
C19 C 0.29898(14) 0.96600(6) 0.6707(3) 0.0183(3) Uani 1 1 d . . .
C20 C 0.41858(14) 0.96723(6) 0.7167(3) 0.0156(3) Uani 1 1 d . . .
C21 C 0.57801(16) 0.85023(6) -0.0102(3) 0.0187(3) Uani 1 1 d . . .
C22 C 0.45177(18) 0.84107(7) -0.1561(3) 0.0265(4) Uani 1 1 d . . .
C23 C 0.6619(2) 0.81375(9) -0.0209(4) 0.0327(5) Uani 1 1 d . . .
C26 C 0.7954(3) 0.77156(8) 0.5579(5) 0.0439(7) Uani 1 1 d . . .
C24 C 0.8807(3) 0.73664(9) 0.6909(5) 0.0206(7) Uani 0.680(7) 1 d P A 1
H24 H 0.9491 0.7344 0.6506 0.038(5) Uiso 0.680(7) 1 calc PR A 1
C25 C 0.9227(4) 0.74960(12) 0.9181(5) 0.0353(9) Uani 0.680(7) 1 d P A 1
H25A H 0.8556 0.7511 0.9573 0.038(5) Uiso 0.680(7) 1 calc PR A 1
H25B H 0.9614 0.7794 0.9406 0.038(5) Uiso 0.680(7) 1 calc PR A 1
H25C H 0.9786 0.7267 1.0042 0.038(5) Uiso 0.680(7) 1 calc PR A 1
C25A C 0.9708(7) 0.7418(3) 0.8687(13) 0.0324(17) Uiso 0.320(7) 1 d P A 2
H25D H 1.0000 0.7172 0.9720 0.038(5) Uiso 0.320(7) 1 calc PR A 2
H25E H 0.9892 0.7713 0.9400 0.038(5) Uiso 0.320(7) 1 calc PR A 2
H25F H 1.0084 0.7397 0.7700 0.038(5) Uiso 0.320(7) 1 calc PR A 2
C24A C 0.8410(6) 0.7373(2) 0.7531(11) 0.0255(15) Uiso 0.320(7) 1 d P A 2
H24A H 0.7982 0.7414 0.8462 0.038(5) Uiso 0.320(7) 1 calc PR A 2
H3O H 1.171(2) 0.8327(10) 0.977(4) 0.032(7) Uiso 1 1 d . . .
H6O H 0.861(2) 0.6719(8) 0.706(4) 0.023(6) Uiso 1 1 d . . .
H1 H 0.6505(19) 0.9717(8) 0.875(4) 0.018(5) Uiso 1 1 d . . .
H5 H 1.102(2) 0.9387(8) 0.907(4) 0.031(7) Uiso 1 1 d . . .
H6 H 1.0455(17) 0.9880(7) 1.116(3) 0.012(5) Uiso 1 1 d . . .
H7 H 0.855(2) 0.9943(8) 1.055(4) 0.020(5) Uiso 1 1 d . . .
H10 H 1.175(2) 0.8011(8) 0.671(4) 0.026(6) Uiso 1 1 d . . .
H11 H 1.108(2) 0.8081(8) 0.315(4) 0.030(7) Uiso 1 1 d . . .
H12 H 0.953(2) 0.8593(9) 0.142(4) 0.032(7) Uiso 1 1 d . . .
H13 H 0.8749(18) 0.9032(6) 0.323(3) 0.005(4) Uiso 1 1 d . . .
H17 H 0.217(2) 0.8924(8) 0.269(4) 0.028(7) Uiso 1 1 d . . .
H18 H 0.150(2) 0.9369(8) 0.486(4) 0.023(6) Uiso 1 1 d . . .
H19 H 0.274(2) 0.9825(8) 0.752(4) 0.022(6) Uiso 1 1 d . . .
H20 H 0.4690(19) 0.9871(8) 0.830(4) 0.018(5) Uiso 1 1 d . . .
H21 H 0.6027(18) 0.8788(7) -0.044(3) 0.012(5) Uiso 1 1 d . . .
H22A H 0.395(2) 0.8637(9) -0.139(4) 0.035(7) Uiso 1 1 d . . .
H22C H 0.451(2) 0.8396(9) -0.277(5) 0.033(7) Uiso 1 1 d . . .
H23A H 0.732(3) 0.8196(10) 0.070(5) 0.046(8) Uiso 1 1 d . . .
H23B H 0.631(2) 0.7838(10) -0.007(4) 0.038(7) Uiso 1 1 d . . .
H23C H 0.660(3) 0.8140(11) -0.150(5) 0.048(9) Uiso 1 1 d . . .
H26A H 0.819(3) 0.7999(11) 0.582(5) 0.046(5) Uiso 1 1 d . . .
H26B H 0.792(3) 0.7667(10) 0.409(5) 0.046(5) Uiso 1 1 d . . .
H26C H 0.725(3) 0.7705(10) 0.534(5) 0.046(5) Uiso 1 1 d . . .
H122 H 0.427(2) 0.8137(9) -0.115(4) 0.025(6) Uiso 1 1 d . . .

loop_
_atom_site_aniso_label
_atom_site_aniso_U_11
_atom_site_aniso_U_22
_atom_site_aniso_U_33
_atom_site_aniso_U_23
_atom_site_aniso_U_13
_atom_site_aniso_U_12
V1 0.01118(9) 0.01126(10) 0.01086(10) -0.00131(10) 0.00428(8) -0.00074(10)
O1 0.0124(4) 0.0130(5) 0.0139(5) -0.0034(4) 0.0037(4) -0.0002(4)
O2 0.0132(5) 0.0163(5) 0.0168(6) -0.0048(4) 0.0063(4) -0.0014(4)
O3 0.0198(6) 0.0218(6) 0.0130(5) 0.0009(4) 0.0032(5) 0.0081(5)
O4 0.0212(5) 0.0136(5) 0.0172(6) 0.0012(4) 0.0089(5) -0.0007(4)
O5 0.0170(5) 0.0144(5) 0.0128(5) -0.0023(4) 0.0056(4) 0.0000(4)
O6 0.0185(5) 0.0140(6) 0.0307(7) 0.0015(5) 0.0002(5) -0.0002(5)
N1 0.0110(5) 0.0106(5) 0.0130(6) -0.0001(4) 0.0048(5) 0.0001(4)
C1 0.0126(6) 0.0108(6) 0.0131(7) -0.0010(5) 0.0053(5) -0.0001(5)
C2 0.0123(6) 0.0125(6) 0.0106(6) -0.0003(5) 0.0043(5) -0.0008(5)
C3 0.0111(6) 0.0102(6) 0.0121(7) -0.0004(5) 0.0034(5) -0.0001(5)
C4 0.0110(6) 0.0130(6) 0.0117(7) 0.0019(5) 0.0037(5) 0.0002(5)
C5 0.0112(6) 0.0147(7) 0.0171(7) 0.0007(5) 0.0045(6) 0.0001(5)
C6 0.0146(6) 0.0161(7) 0.0149(7) -0.0019(6) 0.0031(6) -0.0024(5)
C7 0.0143(6) 0.0140(7) 0.0131(7) -0.0022(5) 0.0050(5) -0.0002(5)
C8 0.0117(6) 0.0143(7) 0.0138(7) -0.0004(5) 0.0051(5) -0.0002(5)
C9 0.0123(6) 0.0175(7) 0.0130(7) -0.0013(6) 0.0037(5) -0.0004(5)
C10 0.0155(6) 0.0186(8) 0.0207(8) -0.0027(6) 0.0073(6) 0.0025(6)
C11 0.0193(8) 0.0235(9) 0.0200(8) -0.0069(6) 0.0101(7) -0.0016(6)
C12 0.0206(7) 0.0244(8) 0.0151(8) -0.0021(6) 0.0084(6) -0.0028(6)
C13 0.0142(6) 0.0205(8) 0.0136(7) 0.0009(6) 0.0049(6) 0.0012(6)
C15 0.0114(6) 0.0135(7) 0.0142(7) -0.0004(5) 0.0058(5) -0.0010(5)
C16 0.0116(6) 0.0135(7) 0.0126(7) 0.0000(5) 0.0031(5) -0.0001(5)
C17 0.0121(6) 0.0173(7) 0.0172(7) -0.0003(6) 0.0044(5) -0.0025(5)
C18 0.0115(6) 0.0210(8) 0.0218(8) 0.0003(6) 0.0073(6) 0.0002(6)
C19 0.0157(7) 0.0208(8) 0.0214(8) -0.0031(6) 0.0105(6) 0.0013(6)
C20 0.0138(6) 0.0169(7) 0.0166(7) -0.0036(6) 0.0066(6) -0.0005(5)
C21 0.0261(8) 0.0178(8) 0.0138(7) -0.0034(6) 0.0097(6) -0.0044(6)
C22 0.0281(9) 0.0286(10) 0.0154(8) 0.0008(7) 0.0009(7) -0.0009(7)
C23 0.0302(10) 0.0433(13) 0.0274(11) -0.0114(9) 0.0144(9) 0.0058(9)
C26 0.0475(14) 0.0147(10) 0.0470(15) 0.0070(10) -0.0045(12) -0.0003(9)
C24 0.0228(12) 0.0125(12) 0.0219(14) -0.0015(9) 0.0042(11) -0.0037(9)
C25 0.045(2) 0.0288(17) 0.0248(15) -0.0076(12) 0.0067(14) -0.0058(14)

loop_
_atom_type_symbol
_atom_type_description
_atom_type_scat_dispersion_real
_atom_type_scat_dispersion_imag
_atom_type_scat_source
C C 0.0033 0.0016 'International Tables Vol C Tables 4.2.6.8 and 6.1.1.4'
H H 0.0000 0.0000 'International Tables Vol C Tables 4.2.6.8 and 6.1.1.4'
N N 0.0061 0.0033 'International Tables Vol C Tables 4.2.6.8 and 6.1.1.4'
O O 0.0106 0.0060 'International Tables Vol C Tables 4.2.6.8 and 6.1.1.4'
V V 0.3005 0.5294 'International Tables Vol C Tables 4.2.6.8 and 6.1.1.4'

loop_
_geom_angle_atom_site_label_1
_geom_angle_atom_site_label_2
_geom_angle_atom_site_label_3
_geom_angle
O4 V1 O5 105.53(6)
O4 V1 O1 106.96(6)
O5 V1 O1 97.34(5)
O4 V1 O2 109.55(6)
O5 V1 O2 90.35(5)
O1 V1 O2 139.01(6)
O4 V1 N1 95.53(6)
O5 V1 N1 158.04(5)
O1 V1 N1 82.08(5)
O2 V1 N1 76.54(5)
C3 O1 V1 132.04(10)
C16 O2 V1 120.53(10)
C9 O3 H3O 113(2)
C21 O5 V1 130.93(10)
C24A O6 H6O 118.9(17)
C24 O6 H6O 112.2(17)
C1 N1 C15 121.53(13)
C1 N1 V1 126.39(10)
C15 N1 V1 112.08(10)
N1 C1 C2 123.39(14)
N1 C1 H1 119.8(14)
C2 C1 H1 116.8(14)
C7 C2 C3 119.58(13)
C7 C2 C1 118.67(14)
C3 C2 C1 121.74(13)
O1 C3 C4 119.33(14)
O1 C3 C2 120.53(13)
C4 C3 C2 120.10(13)
C5 C4 C3 117.96(14)
C5 C4 C8 120.74(13)
C3 C4 C8 121.28(13)
C6 C5 C4 122.38(14)
C6 C5 H5 120.7(16)
C4 C5 H5 116.9(16)
C7 C6 C5 119.72(15)
C7 C6 H6 119.1(13)
C5 C6 H6 121.0(13)
C6 C7 C2 120.22(15)
C6 C7 H7 116.7(15)
C2 C7 H7 123.1(15)
C13 C8 C9 118.60(15)
C13 C8 C4 121.25(14)
C9 C8 C4 120.00(14)
O3 C9 C10 122.54(15)
O3 C9 C8 117.35(15)
C10 C9 C8 120.09(15)
C11 C10 C9 120.12(16)
C11 C10 H10 121.6(16)
C9 C10 H10 118.2(16)
C12 C11 C10 120.55(16)
C12 C11 H11 123.1(16)
C10 C11 H11 116.2(16)
C11 C12 C13 119.48(16)
C11 C12 H12 120.8(17)
C13 C12 H12 119.6(17)
C12 C13 C8 121.15(15)
C12 C13 H13 118.9(13)
C8 C13 H13 119.9(13)
C20 C15 C16 120.71(14)
C20 C15 N1 127.99(14)
C16 C15 N1 111.28(13)
O2 C16 C17 122.65(14)
O2 C16 C15 116.90(13)
C17 C16 C15 120.35(15)
C18 C17 C16 118.67(15)
C18 C17 H17 123.9(16)
C16 C17 H17 117.2(15)
C17 C18 C19 121.00(14)
C17 C18 H18 119.9(16)
C19 C18 H18 118.9(16)
C20 C19 C18 120.33(16)
C20 C19 H19 117.1(16)
C18 C19 H19 122.5(16)
C19 C20 C15 118.94(15)
C19 C20 H20 118.7(14)
C15 C20 H20 122.3(14)
O5 C21 C22 108.99(15)
O5 C21 C23 108.20(16)
C22 C21 C23 112.94(17)
O5 C21 H21 108.9(12)
C22 C21 H21 109.8(12)
C23 C21 H21 108.0(12)
C21 C22 H22A 113.0(15)
C21 C22 H22C 105.9(18)
H22A C22 H22C 115(2)
C21 C22 H122 108.7(15)
H22A C22 H122 101(2)
H22C C22 H122 113(2)
C21 C23 H23A 110(2)
C21 C23 H23B 108.8(17)
H23A C23 H23B 115(3)
C21 C23 H23C 108(2)
H23A C23 H23C 110(3)
H23B C23 H23C 105(3)
C24 C26 H26A 116(2)
C24A C26 H26A 117(2)
C24 C26 H26B 105.2(17)
C24A C26 H26B 128.9(17)
H26A C26 H26B 102(3)
C24 C26 H26C 122(2)
C24A C26 H26C 97(2)
H26A C26 H26C 108(3)
H26B C26 H26C 101(3)
O6 C24 C26 106.2(2)
O6 C24 C25 111.0(3)
C26 C24 C25 109.9(3)
O6 C24 H24 109.9
C26 C24 H24 109.9
C25 C24 H24 109.9
C24A C25A H25D 109.5
C24A C25A H25E 109.5
H25D C25A H25E 109.5
C24A C25A H25F 109.5
H25D C25A H25F 109.5
H25E C25A H25F 109.5
O6 C24A C25A 107.7(6)
O6 C24A C26 101.5(4)
C25A C24A C26 109.9(6)
O6 C24A H24A 112.4
C25A C24A H24A 112.4
C26 C24A H24A 112.4

loop_
_geom_bond_atom_site_label_1
_geom_bond_atom_site_label_2
_geom_bond_distance
V1 O4 1.5957(12)
V1 O5 1.7573(12)
V1 O1 1.8453(12)
V1 O2 1.9038(11)
V1 N1 2.1727(14)
O1 C3 1.3438(18)
O2 C16 1.3556(19)
O3 C9 1.365(2)
O3 H3O 0.77(3)
O5 C21 1.443(2)
O6 C24A 1.444(7)
O6 C24 1.453(3)
O6 H6O 0.82(3)
N1 C1 1.3006(19)
N1 C15 1.4161(19)
C1 C2 1.437(2)
C1 H1 0.93(2)
C2 C7 1.413(2)
C2 C3 1.416(2)
C3 C4 1.415(2)
C4 C5 1.397(2)
C4 C8 1.487(2)
C5 C6 1.392(2)
C5 H5 0.94(3)
C6 C7 1.379(2)
C6 H6 0.94(2)
C7 H7 0.90(2)
C8 C13 1.400(2)
C8 C9 1.408(2)
C9 C10 1.393(2)
C10 C11 1.388(3)
C10 H10 0.93(3)
C11 C12 1.388(3)
C11 H11 0.94(3)
C12 C13 1.389(2)
C12 H12 0.89(3)
C13 H13 0.94(2)
C15 C20 1.394(2)
C15 C16 1.403(2)
C16 C17 1.394(2)
C17 C18 1.394(3)
C17 H17 1.00(3)
C18 C19 1.399(2)
C18 H18 0.87(3)
C19 C20 1.391(2)
C19 H19 0.89(2)
C20 H20 0.98(2)
C21 C22 1.513(3)
C21 C23 1.517(3)
C21 H21 0.96(2)
C22 H22A 1.01(3)
C22 H22C 0.84(3)
C22 H122 0.94(3)
C23 H23A 0.87(3)
C23 H23B 0.98(3)
C23 H23C 0.89(4)
C26 C24 1.499(3)
C26 C24A 1.603(8)
C26 H26A 0.87(3)
C26 H26B 1.03(3)
C26 H26C 0.83(3)
C24 C25 1.508(4)
C24 H24 1.0000
C25 H25A 0.9800
C25 H25B 0.9800
C25 H25C 0.9800
C25A C24A 1.493(10)
C25A H25D 0.9800
C25A H25E 0.9800
C25A H25F 0.9800
C24A H24A 1.0000
